data_7215647
loop_
_publ_author_name
'Alekseev, Evgeny V.'
'Krivovichev, Sergey V.'
'Depmeier, Wulf'

_publ_section_title
;
 Novel layered uranyl arsenates, Ag6[(UO2)2(As2O7)(As4O13)] and
 AI6[(UO2)2(AsO4)2(As2O7)] (AI--Ag and Na): first observation of a linear
 As4O136&#x2212; anion and structure type evolution
;
_journal_issue 17
_journal_name_full 'Journal of Materials Chemistry'
_journal_page_first 2583
_journal_paper_doi 10.1039/b818757f
_journal_volume 19
_journal_year 2009
_chemical_formula_sum 'Ag6 As4 O19 U2'
_chemical_formula_weight 1726.96
_chemical_name_systematic
;
hexasilver diauranyl diortoarsenato diarsenate 
;
_space_group_IT_number 2
_symmetry_cell_setting triclinic
_symmetry_space_group_name_Hall '-P 1'
_symmetry_space_group_name_H-M 'P -1'
_atom_sites_solution_primary direct
_atom_sites_solution_secondary difmap
_audit_creation_method SHELXL-97
_cell_angle_alpha 108.69(8)
_cell_angle_beta 91.94(7)
_cell_angle_gamma 97.63(6)
_cell_formula_units_Z 4
_cell_length_a 11.218(3)
_cell_length_b 11.729(3)
_cell_length_c 14.146(4)
_cell_measurement_reflns_used 135
_cell_measurement_temperature 293(2)
_cell_measurement_theta_max 16
_cell_measurement_theta_min 12
_cell_volume 1741.7(12)
_computing_structure_refinement 'SHELXL-97 (Sheldrick, 1997)'
_diffrn_ambient_temperature 293(2)
_diffrn_measured_fraction_theta_full 1.000
_diffrn_measured_fraction_theta_max 1.000
_diffrn_measurement_device_type 'Stoe Stadi4'
_diffrn_radiation_monochromator graphite
_diffrn_radiation_source 'fine-focus sealed tube'
_diffrn_radiation_type MoK\a
_diffrn_radiation_wavelength 0.71073
_diffrn_reflns_av_R_equivalents 0.1739
_diffrn_reflns_av_sigmaI/netI 0.2527
_diffrn_reflns_limit_h_max 13
_diffrn_reflns_limit_h_min -13
_diffrn_reflns_limit_k_max 14
_diffrn_reflns_limit_k_min -14
_diffrn_reflns_limit_l_max 17
_diffrn_reflns_limit_l_min -17
_diffrn_reflns_number 13754
_diffrn_reflns_theta_full 26.02
_diffrn_reflns_theta_max 26.02
_diffrn_reflns_theta_min 1.52
_exptl_absorpt_coefficient_mu 32.760
_exptl_absorpt_correction_T_max 0.147
_exptl_absorpt_correction_T_min 0.055
_exptl_absorpt_correction_type empirical
_exptl_absorpt_process_details ShelxA
_exptl_crystal_colour yellow
_exptl_crystal_density_diffrn 6.585
_exptl_crystal_density_method 'not measured'
_exptl_crystal_description plate
_exptl_crystal_F_000 3000
_exptl_crystal_size_max 0.11
_exptl_crystal_size_mid 0.08
_exptl_crystal_size_min 0.06
_refine_diff_density_max 3.321
_refine_diff_density_min -2.405
_refine_diff_density_rms 0.529
_refine_ls_extinction_coef 0.000059(15)
_refine_ls_extinction_expression Fc^*^=kFc[1+0.001xFc^2^\l^3^/sin(2\q)]^-1/4^
_refine_ls_extinction_method SHELXL
_refine_ls_goodness_of_fit_ref 0.905
_refine_ls_matrix_type full
_refine_ls_number_parameters 383
_refine_ls_number_reflns 6877
_refine_ls_number_restraints 0
_refine_ls_restrained_S_all 0.905
_refine_ls_R_factor_all 0.2100
_refine_ls_R_factor_gt 0.0669
_refine_ls_shift/su_max 0.001
_refine_ls_shift/su_mean 0.000
_refine_ls_structure_factor_coef Fsqd
_refine_ls_weighting_details 'calc w=1/[\s^2^(Fo^2^)+(0.0483P)^2^+0.0000P] where P=(Fo^2^+2Fc^2^)/3'
_refine_ls_weighting_scheme calc
_refine_ls_wR_factor_gt 0.1039
_refine_ls_wR_factor_ref 0.1365
_reflns_number_gt 2721
_reflns_number_total 6877
_reflns_threshold_expression >2sigma(I)
_cod_data_source_file b818757f.txt
_cod_data_source_block O19As4Ag6U2
_cod_original_cell_volume 1741.8(9)
_cod_original_sg_symbol_H-M P-1
_cod_database_code 7215647

loop_
_symmetry_equiv_pos_as_xyz
'x, y, z'
'-x, -y, -z'

loop_
_atom_site_label
_atom_site_type_symbol
_atom_site_fract_x
_atom_site_fract_y
_atom_site_fract_z
_atom_site_U_iso_or_equiv
_atom_site_adp_type
_atom_site_occupancy
_atom_site_symmetry_multiplicity
_atom_site_calc_flag
_atom_site_refinement_flags
U1 U 0.75793(9) 0.07725(8) 0.09068(7) 0.0188(3) Uani 1 1 d .
U2 U 0.76564(9) 0.07009(8) 0.58021(7) 0.0191(3) Uani 1 1 d .
U3 U 0.73728(10) -0.49477(8) -0.05577(8) 0.0221(3) Uani 1 1 d .
U4 U 0.75032(11) -0.49353(8) -0.54603(8) 0.0280(3) Uani 1 1 d .
As1 As 0.7641(2) -0.2073(2) 0.15648(19) 0.0184(7) Uani 1 1 d .
As2 As 0.7680(3) -0.2116(2) -0.1195(2) 0.0213(7) Uani 1 1 d .
As3 As 0.7792(3) -0.2181(2) 0.3773(2) 0.0201(7) Uani 1 1 d .
As4 As 0.7461(2) -0.8274(2) -0.13942(19) 0.0176(6) Uani 1 1 d .
As5 As 0.7869(2) -0.2008(2) -0.3383(2) 0.0192(7) Uani 1 1 d .
As6 As 0.7472(2) 0.4092(2) 0.1702(2) 0.0191(7) Uani 1 1 d .
As7 As 0.7052(2) -0.8266(2) -0.6429(2) 0.0196(6) Uani 1 1 d .
As8 As 0.7169(3) -0.6113(2) -0.3341(2) 0.0221(7) Uani 1 1 d .
Ag1 Ag 0.9807(2) -0.67829(18) 0.03126(17) 0.0299(6) Uani 1 1 d .
Ag2 Ag 0.5056(2) -0.7585(2) -0.00128(18) 0.0347(6) Uani 1 1 d .
Ag3 Ag 0.4886(2) -0.7598(2) -0.50410(19) 0.0402(7) Uani 1 1 d .
Ag4 Ag 1.0339(2) -0.3081(2) -0.5168(2) 0.0461(7) Uani 1 1 d .
Ag5 Ag 1.0047(2) -0.35718(18) 0.20599(19) 0.0349(6) Uani 1 1 d .
Ag6 Ag 0.5532(2) -1.07813(17) -0.20221(16) 0.0292(5) Uani 1 1 d .
Ag7 Ag 0.5485(2) 0.59480(18) 0.20883(17) 0.0303(6) Uani 1 1 d .
Ag8 Ag 0.9451(2) -0.96365(19) -0.65894(19) 0.0370(6) Uani 1 1 d .
Ag9 Ag 0.4900(2) -0.86944(18) -0.3049(2) 0.0400(7) Uani 1 1 d .
Ag10 Ag 0.9768(2) -0.95656(19) -0.1064(2) 0.0419(7) Uani 1 1 d .
Ag11 Ag 0.9705(3) -0.3857(2) -0.2832(2) 0.0571(8) Uani 1 1 d .
Ag12 Ag 0.4748(3) -0.6215(2) -0.7009(2) 0.0529(8) Uani 1 1 d .
O1 O 0.6717(17) -0.7071(14) -0.0970(14) 0.029(4) Uiso 1 1 d .
O2 O 0.8429(16) -0.0751(14) 0.4406(13) 0.025(4) Uiso 1 1 d .
O3 O 0.8276(15) -0.2464(13) 0.2540(12) 0.019(4) Uiso 1 1 d .
O4 O 0.6324(16) -0.2456(14) 0.3654(13) 0.025(4) Uiso 1 1 d .
O5 O 0.6906(17) 0.4622(15) 0.2812(14) 0.029(4) Uiso 1 1 d .
O6 O 0.8014(15) -0.8499(13) -0.5598(12) 0.022(4) Uiso 1 1 d .
O7 O 0.8146(15) -0.3443(13) -0.1356(13) 0.022(4) Uiso 1 1 d .
O8 O 0.8982(16) 0.4361(13) 0.1832(13) 0.022(4) Uiso 1 1 d .
O9 O 0.8815(18) -0.5251(15) -0.0455(14) 0.033(5) Uiso 1 1 d .
O10 O 0.6572(16) -0.6906(14) -0.5970(13) 0.023(4) Uiso 1 1 d .
O11 O 0.8287(14) -0.0984(12) -0.0195(12) 0.017(3) Uiso 1 1 d .
O12 O 0.6412(18) -0.2211(16) -0.3476(15) 0.036(5) Uiso 1 1 d .
O13 O 0.6142(16) -0.2327(13) 0.1538(13) 0.021(4) Uiso 1 1 d .
O14 O 0.6988(15) -0.9042(12) -0.2589(12) 0.017(3) Uiso 1 1 d .
O15 O 0.6658(16) -0.7628(13) -0.3879(13) 0.023(4) Uiso 1 1 d .
O16 O 0.8230(14) -0.0598(12) 0.1774(11) 0.015(3) Uiso 1 1 d .
O17 O 0.6990(16) 0.4909(14) 0.1036(13) 0.022(4) Uiso 1 1 d .
O18 O 0.8263(14) -0.3044(12) 0.0644(12) 0.017(3) Uiso 1 1 d .
O19 O 0.8933(16) -0.7976(14) -0.1343(13) 0.028(4) Uiso 1 1 d .
O20 O 0.9165(15) 0.1434(13) 0.0918(12) 0.021(4) Uiso 1 1 d .
O21 O 0.8361(16) -0.1584(14) -0.2137(13) 0.024(4) Uiso 1 1 d .
O22 O 0.6197(16) -0.2264(13) -0.1335(13) 0.020(4) Uiso 1 1 d .
O23 O 0.7841(18) -0.8277(15) -0.7375(14) 0.036(5) Uiso 1 1 d .
O24 O 0.8531(15) -0.3274(13) -0.3934(12) 0.018(4) Uiso 1 1 d .
O25 O 0.9098(18) 0.1585(15) 0.6291(15) 0.033(5) Uiso 1 1 d .
O26 O 0.6267(14) -0.0166(12) 0.5303(11) 0.013(3) Uiso 1 1 d .
O27 O 0.8570(16) -0.0755(14) -0.3630(13) 0.025(4) Uiso 1 1 d .
O28 O 0.8456(17) -0.3209(15) 0.4164(14) 0.032(4) Uiso 1 1 d .
O29 O 0.7118(16) -0.9219(14) -0.0730(13) 0.025(4) Uiso 1 1 d .
O30 O 0.6904(16) 0.2627(14) 0.1141(13) 0.023(4) Uiso 1 1 d .
O31 O 0.6088(15) 0.0025(13) 0.0819(12) 0.021(4) Uiso 1 1 d .
O32 O 0.5829(17) -0.9322(14) -0.6721(13) 0.028(4) Uiso 1 1 d .
O33 O 0.5929(19) -0.4516(17) -0.0613(16) 0.041(5) Uiso 1 1 d .
O34 O 0.8960(18) -0.5450(16) -0.5704(15) 0.036(5) Uiso 1 1 d .
O35 O 0.609(2) -0.4390(18) -0.5272(17) 0.049(6) Uiso 1 1 d .
O36 O 0.805(3) -0.567(3) -0.417(3) 0.024(9) Uiso 0.453(19) 1 d P
O37 O 0.681(3) -0.525(2) -0.404(2) 0.016(7) Uiso 0.547(19) 1 d P
O38 O 0.776(3) -0.586(3) -0.232(2) 0.012(8) Uiso 0.453(19) 1 d P
O39 O 0.668(3) -0.558(2) -0.217(2) 0.019(7) Uiso 0.547(19) 1 d P
O40 O 0.869(5) -0.579(5) -0.325(4) 0.061(16) Uiso 0.453(19) 1 d P
O41 O 0.588(4) -0.545(3) -0.321(3) 0.047(11) Uiso 0.547(19) 1 d P

loop_
_atom_site_aniso_label
_atom_site_aniso_U_11
_atom_site_aniso_U_22
_atom_site_aniso_U_33
_atom_site_aniso_U_23
_atom_site_aniso_U_13
_atom_site_aniso_U_12
U1 0.0200(5) 0.0199(4) 0.0184(5) 0.0081(4) 0.0037(4) 0.0050(4)
U2 0.0193(5) 0.0209(4) 0.0173(5) 0.0056(4) 0.0028(4) 0.0054(4)
U3 0.0268(6) 0.0205(4) 0.0185(6) 0.0072(4) 0.0000(4) 0.0002(4)
U4 0.0453(7) 0.0211(4) 0.0172(6) 0.0077(4) 0.0026(5) 0.0002(5)
As1 0.0218(15) 0.0198(11) 0.0144(13) 0.0067(10) 0.0009(11) 0.0035(10)
As2 0.0283(15) 0.0200(10) 0.0183(14) 0.0083(10) 0.0031(12) 0.0083(11)
As3 0.0243(15) 0.0177(10) 0.0183(14) 0.0054(10) 0.0080(12) 0.0029(11)
As4 0.0154(13) 0.0220(10) 0.0159(13) 0.0063(10) 0.0037(11) 0.0037(10)
As5 0.0210(14) 0.0207(11) 0.0166(14) 0.0057(10) 0.0040(11) 0.0060(11)
As6 0.0172(14) 0.0220(11) 0.0183(13) 0.0067(10) 0.0007(11) 0.0034(10)
As7 0.0202(14) 0.0224(10) 0.0187(13) 0.0089(10) 0.0021(11) 0.0063(10)
As8 0.0290(16) 0.0205(11) 0.0180(14) 0.0068(10) 0.0008(12) 0.0073(11)
Ag1 0.0267(13) 0.0363(10) 0.0256(11) 0.0097(9) 0.0016(10) 0.0020(9)
Ag2 0.0229(12) 0.0554(12) 0.0307(12) 0.0212(10) 0.0003(10) 0.0050(10)
Ag3 0.0254(13) 0.0634(14) 0.0315(13) 0.0177(12) 0.0038(11) -0.0004(12)
Ag4 0.0275(14) 0.0489(12) 0.0713(19) 0.0350(12) -0.0014(13) 0.0019(11)
Ag5 0.0291(12) 0.0321(9) 0.0459(14) 0.0134(9) 0.0097(10) 0.0096(9)
Ag6 0.0270(12) 0.0325(9) 0.0309(12) 0.0123(9) 0.0013(9) 0.0098(8)
Ag7 0.0237(12) 0.0298(9) 0.0341(12) 0.0058(9) 0.0052(10) 0.0042(8)
Ag8 0.0222(12) 0.0462(11) 0.0457(14) 0.0202(10) 0.0035(10) 0.0031(10)
Ag9 0.0323(13) 0.0334(9) 0.0624(16) 0.0224(10) 0.0133(12) 0.0132(9)
Ag10 0.0302(13) 0.0415(10) 0.0615(16) 0.0240(11) 0.0058(12) 0.0127(10)
Ag11 0.0680(18) 0.0745(15) 0.0335(14) 0.0115(12) -0.0073(13) 0.0460(14)
Ag12 0.0498(18) 0.0461(13) 0.0555(17) 0.0168(12) -0.0007(14) -0.0169(12)

loop_
_atom_type_symbol
_atom_type_description
_atom_type_scat_dispersion_real
_atom_type_scat_dispersion_imag
_atom_type_scat_source
O O 0.0106 0.0060 'International Tables Vol C Tables 4.2.6.8 and 6.1.1.4'
Ag Ag -0.8971 1.1015 'International Tables Vol C Tables 4.2.6.8 and 6.1.1.4'
As As 0.0499 2.0058 'International Tables Vol C Tables 4.2.6.8 and 6.1.1.4'
U U -9.6767 9.6646 'International Tables Vol C Tables 4.2.6.8 and 6.1.1.4'

loop_
_geom_angle_atom_site_label_1
_geom_angle_atom_site_label_2
_geom_angle_atom_site_label_3
_geom_angle
_geom_angle_site_symmetry_1
_geom_angle_site_symmetry_3
O31 U1 O20 175.1(6) . .
O31 U1 O23 98.8(7) . 1_566
O20 U1 O23 84.9(7) . 1_566
O31 U1 O30 91.3(7) . .
O20 U1 O30 92.7(6) . .
O23 U1 O30 76.3(6) 1_566 .
O31 U1 O29 85.8(7) . 1_565
O20 U1 O29 92.4(7) . 1_565
O23 U1 O29 151.7(6) 1_566 1_565
O30 U1 O29 75.7(6) . 1_565
O31 U1 O11 94.0(6) . .
O20 U1 O11 81.1(6) . .
O23 U1 O11 132.8(6) 1_566 .
O30 U1 O11 148.9(6) . .
O29 U1 O11 74.2(6) 1_565 .
O31 U1 O16 88.4(7) . .
O20 U1 O16 89.9(7) . .
O23 U1 O16 68.5(6) 1_566 .
O30 U1 O16 144.3(5) . .
O29 U1 O16 139.8(5) 1_565 .
O11 U1 O16 66.6(5) . .
O31 U1 Ag10 126.9(5) . 2_745
O20 U1 Ag10 49.6(5) . 2_745
O23 U1 Ag10 88.4(5) 1_566 2_745
O30 U1 Ag10 140.9(4) . 2_745
O29 U1 Ag10 111.2(4) 1_565 2_745
O11 U1 Ag10 49.1(4) . 2_745
O16 U1 Ag10 45.7(4) . 2_745
O31 U1 Ag10 129.2(5) . 1_565
O20 U1 Ag10 46.7(5) . 1_565
O23 U1 Ag10 131.3(5) 1_566 1_565
O30 U1 Ag10 106.8(4) . 1_565
O29 U1 Ag10 55.4(4) 1_565 1_565
O11 U1 Ag10 48.1(4) . 1_565
O16 U1 Ag10 100.8(4) . 1_565
Ag10 U1 Ag10 58.11(9) 2_745 1_565
O26 U2 O25 178.8(8) . .
O26 U2 O15 86.0(6) . 1_566
O25 U2 O15 94.4(7) . 1_566
O26 U2 O14 88.2(6) . 1_566
O25 U2 O14 92.9(7) . 1_566
O15 U2 O14 76.0(6) 1_566 1_566
O26 U2 O27 99.6(6) . 1_556
O25 U2 O27 80.6(7) . 1_556
O15 U2 O27 150.6(6) 1_566 1_556
O14 U2 O27 75.4(5) 1_566 1_556
O26 U2 O2 84.2(6) . .
O25 U2 O2 94.8(7) . .
O15 U2 O2 139.6(6) 1_566 .
O14 U2 O2 142.5(6) 1_566 .
O27 U2 O2 69.8(6) 1_556 .
O26 U2 O6 96.2(7) . 1_566
O25 U2 O6 82.9(8) . 1_566
O15 U2 O6 74.2(6) 1_566 1_566
O14 U2 O6 149.4(5) 1_566 1_566
O27 U2 O6 132.9(5) 1_556 1_566
O2 U2 O6 68.1(5) . 1_566
O26 U2 Ag9 57.1(4) . 1_566
O25 U2 Ag9 124.0(6) . 1_566
O15 U2 Ag9 48.7(4) 1_566 1_566
O14 U2 Ag9 44.6(4) 1_566 1_566
O27 U2 Ag9 111.1(4) 1_556 1_566
O2 U2 Ag9 141.2(4) . 1_566
O6 U2 Ag9 114.7(4) 1_566 1_566
O26 U2 Ag4 134.3(5) . 2_755
O25 U2 Ag4 45.0(7) . 2_755
O15 U2 Ag4 73.2(4) 1_566 2_755
O14 U2 Ag4 123.6(3) 1_566 2_755
O27 U2 Ag4 118.5(4) 1_556 2_755
O2 U2 Ag4 86.1(4) . 2_755
O6 U2 Ag4 39.4(4) 1_566 2_755
Ag9 U2 Ag4 121.57(7) 1_566 2_755
O9 U3 O33 175.6(8) . .
O9 U3 O39 109.8(10) . .
O33 U3 O39 72.7(10) . .
O9 U3 O17 92.1(8) . 1_545
O33 U3 O17 87.5(8) . 1_545
O39 U3 O17 144.5(9) . 1_545
O9 U3 O1 87.2(7) . .
O33 U3 O1 97.0(8) . .
O39 U3 O1 74.7(9) . .
O17 U3 O1 79.0(6) 1_545 .
O9 U3 O18 81.2(7) . .
O33 U3 O18 94.5(7) . .
O39 U3 O18 135.7(9) . .
O17 U3 O18 73.5(5) 1_545 .
O1 U3 O18 149.6(6) . .
O9 U3 O38 78.1(10) . .
O33 U3 O38 104.1(11) . .
O39 U3 O38 31.7(11) . .
O17 U3 O38 151.7(8) 1_545 .
O1 U3 O38 74.2(9) . .
O18 U3 O38 129.6(8) . .
O9 U3 O7 88.4(8) . .
O33 U3 O7 89.1(8) . .
O39 U3 O7 69.7(9) . .
O17 U3 O7 140.8(5) 1_545 .
O1 U3 O7 140.2(6) . .
O18 U3 O7 67.8(5) . .
O38 U3 O7 66.2(8) . .
O9 U3 Ag1 46.7(6) . 2_745
O33 U3 Ag1 129.3(6) . 2_745
O39 U3 Ag1 108.2(8) . 2_745
O17 U3 Ag1 107.1(4) 1_545 2_745
O1 U3 Ag1 133.0(4) . 2_745
O18 U3 Ag1 48.3(4) . 2_745
O38 U3 Ag1 85.5(8) . 2_745
O7 U3 Ag1 49.0(4) . 2_745
O9 U3 Ag7 143.9(6) . 2_655
O33 U3 Ag7 40.0(6) . 2_655
O39 U3 Ag7 40.5(8) . 2_655
O17 U3 Ag7 106.9(4) 1_545 2_655
O1 U3 Ag7 67.5(5) . 2_655
O18 U3 Ag7 133.1(4) . 2_655
O38 U3 Ag7 70.6(8) . 2_655
O7 U3 Ag7 95.0(4) . 2_655
Ag1 U3 Ag7 143.25(7) 2_745 2_655
O35 U4 O34 176.9(10) . .
O35 U4 O10 91.4(8) . .
O34 U4 O10 90.2(7) . .
O35 U4 O37 72.2(11) . .
O34 U4 O37 110.8(10) . .
O10 U4 O37 74.7(8) . .
O35 U4 O36 110.7(12) . .
O34 U4 O36 72.4(11) . .
O10 U4 O36 75.6(9) . .
O37 U4 O36 38.4(12) . .
O35 U4 O5 84.0(9) . 1_544
O34 U4 O5 93.7(8) . 1_544
O10 U4 O5 75.6(6) . 1_544
O37 U4 O5 141.1(9) . 1_544
O36 U4 O5 147.8(9) . 1_544
O35 U4 O28 94.2(8) . 1_554
O34 U4 O28 83.2(8) . 1_554
O10 U4 O28 150.4(6) . 1_554
O37 U4 O28 134.5(7) . 1_554
O36 U4 O28 128.5(10) . 1_554
O5 U4 O28 76.2(6) 1_544 1_554
O35 U4 O24 92.5(8) . .
O34 U4 O24 88.0(7) . .
O10 U4 O24 141.5(6) . .
O37 U4 O24 70.2(8) . .
O36 U4 O24 67.3(9) . .
O5 U4 O24 142.9(6) 1_544 .
O28 U4 O24 67.3(6) 1_554 .
O35 U4 Ag4 125.1(7) . .
O34 U4 Ag4 53.2(6) . .
O10 U4 Ag4 143.4(4) . .
O37 U4 Ag4 116.4(7) . .
O36 U4 Ag4 92.4(9) . .
O5 U4 Ag4 102.4(5) 1_544 .
O28 U4 Ag4 38.9(5) 1_554 .
O24 U4 Ag4 50.8(4) . .
O35 U4 Ag12 53.6(7) . .
O34 U4 Ag12 125.8(6) . .
O10 U4 Ag12 52.2(5) . .
O37 U4 Ag12 96.3(7) . .
O36 U4 Ag12 120.9(9) . .
O5 U4 Ag12 45.2(5) 1_544 .
O28 U4 Ag12 110.2(5) 1_554 .
O24 U4 Ag12 146.1(4) . .
Ag4 U4 Ag12 145.79(9) . .
O13 As1 O18 116.0(7) . .
O13 As1 O16 114.2(8) . .
O18 As1 O16 112.9(7) . .
O13 As1 O3 109.8(8) . .
O18 As1 O3 96.2(8) . .
O16 As1 O3 105.6(7) . .
O22 As2 O11 113.6(8) . .
O22 As2 O7 111.7(8) . .
O11 As2 O7 116.1(8) . .
O22 As2 O21 111.1(9) . .
O11 As2 O21 98.7(8) . .
O7 As2 O21 104.5(8) . .
O4 As3 O2 116.9(8) . .
O4 As3 O28 114.0(9) . .
O2 As3 O28 111.0(9) . .
O4 As3 O3 106.7(8) . .
O2 As3 O3 104.7(8) . .
O28 As3 O3 101.7(8) . .
O19 As4 O14 106.7(8) . .
O19 As4 O1 116.8(8) . .
O14 As4 O1 109.6(9) . .
O19 As4 O29 107.4(9) . .
O14 As4 O29 107.4(8) . .
O1 As4 O29 108.6(9) . .
O12 As5 O27 116.2(9) . .
O12 As5 O24 116.1(8) . .
O27 As5 O24 111.6(8) . .
O12 As5 O21 108.3(9) . .
O27 As5 O21 98.3(8) . .
O24 As5 O21 103.9(8) . .
O17 As6 O30 109.0(9) . .
O17 As6 O8 108.4(9) . .
O30 As6 O8 113.7(8) . .
O17 As6 O5 104.6(9) . .
O30 As6 O5 110.1(8) . .
O8 As6 O5 110.6(9) . .
O23 As7 O32 113.6(9) . .
O23 As7 O6 104.3(9) . .
O32 As7 O6 111.0(9) . .
O23 As7 O10 109.5(9) . .
O32 As7 O10 106.8(8) . .
O6 As7 O10 111.7(8) . .
O38 As8 O37 135.1(15) . .
O38 As8 O40 65(2) . .
O37 As8 O40 100(2) . .
O38 As8 O15 110.6(13) . .
O37 As8 O15 114.1(11) . .
O40 As8 O15 112.7(18) . .
O38 As8 O36 115.8(19) . .
O37 As8 O36 53.6(16) . .
O40 As8 O36 53(2) . .
O15 As8 O36 107.2(12) . .
O38 As8 O39 47.1(16) . .
O37 As8 O39 110.5(14) . .
O40 As8 O39 108(2) . .
O15 As8 O39 110.5(11) . .
O36 As8 O39 142.3(14) . .
O38 As8 O41 107.7(18) . .
O37 As8 O41 57.4(17) . .
O40 As8 O41 143(2) . .
O15 As8 O41 104.2(14) . .
O36 As8 O41 110.8(19) . .
O39 As8 O41 61.9(17) . .
O19 Ag1 O8 133.7(6) . 1_545
O19 Ag1 O20 90.0(6) . 1_545
O8 Ag1 O20 83.2(5) 1_545 1_545
O19 Ag1 O18 80.1(5) . 2_745
O8 Ag1 O18 143.9(5) 1_545 2_745
O20 Ag1 O18 113.9(5) 1_545 2_745
O19 Ag1 Ag10 46.2(4) . .
O8 Ag1 Ag10 139.0(4) 1_545 .
O20 Ag1 Ag10 57.2(3) 1_545 .
O18 Ag1 Ag10 70.8(3) 2_745 .
O19 Ag1 U3 118.3(4) . 2_745
O8 Ag1 U3 100.5(4) 1_545 2_745
O20 Ag1 U3 129.3(4) 1_545 2_745
O18 Ag1 U3 43.6(3) 2_745 2_745
Ag10 Ag1 U3 112.22(10) . 2_745
O22 Ag2 O1 163.8(6) 2_645 .
O22 Ag2 O13 112.7(6) 2_645 2_645
O1 Ag2 O13 81.2(6) . 2_645
O22 Ag2 O30 88.8(6) 2_645 1_545
O1 Ag2 O30 77.4(6) . 1_545
O13 Ag2 O30 158.5(6) 2_645 1_545
O4 Ag3 O12 109.8(6) 2_645 2_644
O4 Ag3 O10 157.3(5) 2_645 .
O12 Ag3 O10 84.8(6) 2_644 .
O4 Ag3 O15 86.0(6) 2_645 .
O12 Ag3 O15 163.3(6) 2_644 .
O10 Ag3 O15 81.9(6) . .
O28 Ag4 O6 136.6(6) 1_554 2_744
O28 Ag4 O36 129.6(10) 1_554 2_744
O6 Ag4 O36 84.4(9) 2_744 2_744
O28 Ag4 O40 99.7(14) 1_554 2_744
O6 Ag4 O40 98.6(13) 2_744 2_744
O36 Ag4 O40 34.7(16) 2_744 2_744
O28 Ag4 Ag8 98.9(4) 1_554 2_744
O6 Ag4 Ag8 46.7(4) 2_744 2_744
O36 Ag4 Ag8 129.8(8) 2_744 2_744
O40 Ag4 Ag8 141.4(12) 2_744 2_744
O28 Ag4 U4 41.6(5) 1_554 .
O6 Ag4 U4 159.3(4) 2_744 .
O36 Ag4 U4 111.2(8) 2_744 .
O40 Ag4 U4 101.9(12) 2_744 .
Ag8 Ag4 U4 114.42(11) 2_744 .
O28 Ag4 U2 108.8(5) 1_554 2_755
O6 Ag4 U2 41.2(4) 2_744 2_755
O36 Ag4 U2 82.9(8) 2_744 2_755
O40 Ag4 U2 74.3(12) 2_744 2_755
Ag8 Ag4 U2 67.77(8) 2_744 2_755
U4 Ag4 U2 149.95(10) . 2_755
O8 Ag5 O40 78.6(13) 1_545 2_745
O8 Ag5 O3 97.1(5) 1_545 .
O40 Ag5 O3 124.3(13) 2_745 .
O8 Ag5 O19 150.4(5) 1_545 2_745
O40 Ag5 O19 117.2(13) 2_745 2_745
O3 Ag5 O19 93.5(5) . 2_745
O32 Ag6 O22 140.1(6) 2_634 1_545
O32 Ag6 O12 83.5(6) 2_634 1_545
O22 Ag6 O12 76.4(6) 1_545 1_545
O32 Ag6 O29 134.4(6) 2_634 .
O22 Ag6 O29 85.5(6) 1_545 .
O12 Ag6 O29 114.2(6) 1_545 .
O32 Ag6 O31 85.4(6) 2_634 2_645
O22 Ag6 O31 99.8(6) 1_545 2_645
O12 Ag6 O31 156.7(6) 1_545 2_645
O29 Ag6 O31 88.1(5) . 2_645
O32 Ag6 Ag12 91.9(4) 2_634 2_634
O22 Ag6 Ag12 49.6(4) 1_545 2_634
O12 Ag6 Ag12 46.4(4) 1_545 2_634
O29 Ag6 Ag12 131.4(4) . 2_634
O31 Ag6 Ag12 113.9(3) 2_645 2_634
O32 Ag6 Ag9 42.6(4) 2_634 .
O22 Ag6 Ag9 174.1(4) 1_545 .
O12 Ag6 Ag9 99.9(5) 1_545 .
O29 Ag6 Ag9 91.9(4) . .
O31 Ag6 Ag9 85.4(4) 2_645 .
Ag12 Ag6 Ag9 130.70(10) 2_634 .
O41 Ag7 O39 43.0(13) 2_655 2_655
O41 Ag7 O13 138.2(10) 2_655 1_565
O39 Ag7 O13 113.0(9) 2_655 1_565
O41 Ag7 O4 80.6(10) 2_655 1_565
O39 Ag7 O4 107.3(8) 2_655 1_565
O13 Ag7 O4 77.2(6) 1_565 1_565
O41 Ag7 O17 135.0(10) 2_655 .
O39 Ag7 O17 136.4(7) 2_655 .
O13 Ag7 O17 86.7(6) 1_565 .
O4 Ag7 O17 115.1(6) 1_565 .
O41 Ag7 O33 89.4(10) 2_655 2_655
O39 Ag7 O33 57.6(8) 2_655 2_655
O13 Ag7 O33 103.1(7) 1_565 2_655
O4 Ag7 O33 164.1(6) 1_565 2_655
O17 Ag7 O33 80.7(6) . 2_655
O41 Ag7 Ag9 88.0(8) 2_655 2_655
O39 Ag7 Ag9 82.4(6) 2_655 2_655
O13 Ag7 Ag9 51.2(4) 1_565 2_655
O4 Ag7 Ag9 47.8(4) 1_565 2_655
O17 Ag7 Ag9 134.7(4) . 2_655
O33 Ag7 Ag9 120.1(5) 2_655 2_655
O41 Ag7 Ag12 40.7(9) 2_655 1_566
O39 Ag7 Ag12 69.4(8) 2_655 1_566
O13 Ag7 Ag12 175.2(4) 1_565 1_566
O4 Ag7 Ag12 98.1(4) 1_565 1_566
O17 Ag7 Ag12 94.3(4) . 1_566
O33 Ag7 Ag12 81.7(5) 2_655 1_566
Ag9 Ag7 Ag12 126.33(10) 2_655 1_566
O41 Ag7 U3 77.3(10) 2_655 2_655
O39 Ag7 U3 36.7(7) 2_655 2_655
O13 Ag7 U3 96.5(4) 1_565 2_655
O4 Ag7 U3 137.9(4) 1_565 2_655
O17 Ag7 U3 105.9(4) . 2_655
O33 Ag7 U3 26.4(5) 2_655 2_655
Ag9 Ag7 U3 95.84(11) 2_655 2_655
Ag12 Ag7 U3 87.81(9) 1_566 2_655
O27 Ag8 O6 127.7(6) 2_744 .
O27 Ag8 O2 117.0(7) 2_744 1_544
O6 Ag8 O2 68.9(5) . 1_544
O27 Ag8 O16 126.0(5) 2_744 1_544
O6 Ag8 O16 100.6(5) . 1_544
O2 Ag8 O16 100.6(5) 1_544 1_544
O27 Ag8 Ag4 82.7(4) 2_744 2_744
O6 Ag8 Ag4 45.7(4) . 2_744
O2 Ag8 Ag4 95.1(4) 1_544 2_744
O16 Ag8 Ag4 133.0(4) 1_544 2_744
O27 Ag8 Ag10 77.9(5) 2_744 2_734
O6 Ag8 Ag10 138.6(4) . 2_734
O2 Ag8 Ag10 133.7(4) 1_544 2_734
O16 Ag8 Ag10 48.3(4) 1_544 2_734
Ag4 Ag8 Ag10 131.09(11) 2_744 2_734
O32 Ag9 O4 118.3(6) 2_634 2_645
O32 Ag9 O13 100.0(6) 2_634 2_645
O4 Ag9 O13 77.4(6) 2_645 2_645
O32 Ag9 O14 90.1(6) 2_634 .
O4 Ag9 O14 148.7(6) 2_645 .
O13 Ag9 O14 112.1(6) 2_645 .
O32 Ag9 Ag7 146.2(4) 2_634 2_655
O4 Ag9 Ag7 50.2(4) 2_645 2_655
O13 Ag9 Ag7 49.0(4) 2_645 2_655
O14 Ag9 Ag7 112.5(3) . 2_655
O32 Ag9 Ag6 44.3(5) 2_634 .
O4 Ag9 Ag6 156.9(4) 2_645 .
O13 Ag9 Ag6 90.2(4) 2_645 .
O14 Ag9 Ag6 54.2(4) . .
Ag7 Ag9 Ag6 131.97(11) 2_655 .
O32 Ag9 U2 95.4(4) 2_634 1_544
O4 Ag9 U2 117.9(4) 2_645 1_544
O13 Ag9 U2 149.2(4) 2_645 1_544
O14 Ag9 U2 40.9(4) . 1_544
Ag7 Ag9 U2 118.22(10) 2_655 1_544
Ag6 Ag9 U2 82.47(8) . 1_544
O19 Ag10 O16 102.5(6) . 2_745
O19 Ag10 Ag1 48.2(4) . .
O16 Ag10 Ag1 100.2(3) 2_745 .
O19 Ag10 Ag8 88.6(4) . 2_734
O16 Ag10 Ag8 48.1(4) 2_745 2_734
Ag1 Ag10 Ag8 123.15(12) . 2_734
O19 Ag10 U1 145.4(4) . 2_745
O16 Ag10 U1 45.2(4) 2_745 2_745
Ag1 Ag10 U1 115.83(11) . 2_745
Ag8 Ag10 U1 76.99(9) 2_734 2_745
O19 Ag10 U1 83.2(4) . 1_545
O16 Ag10 U1 157.5(4) 2_745 1_545
Ag1 Ag10 U1 67.10(9) . 1_545
Ag8 Ag10 U1 154.44(10) 2_734 1_545
U1 Ag10 U1 121.89(9) 2_745 1_545
O8 Ag11 O40 88.0(16) 2_755 .
O8 Ag11 O24 174.1(6) 2_755 .
O40 Ag11 O24 95.5(16) . .
O8 Ag11 O34 89.6(6) 2_755 2_744
O40 Ag11 O34 90.3(14) . 2_744
O24 Ag11 O34 85.7(6) . 2_744
O41 Ag12 O12 119.9(12) 2_644 2_644
O41 Ag12 O5 94.1(12) 2_644 1_544
O12 Ag12 O5 141.7(7) 2_644 1_544
O41 Ag12 O22 109.3(12) 2_644 2_644
O12 Ag12 O22 76.5(6) 2_644 2_644
O5 Ag12 O22 110.3(6) 1_544 2_644
O41 Ag12 Ag7 48.2(11) 2_644 1_544
O12 Ag12 Ag7 162.3(5) 2_644 1_544
O5 Ag12 Ag7 55.7(5) 1_544 1_544
O22 Ag12 Ag7 94.6(4) 2_644 1_544
O41 Ag12 Ag6 152.4(11) 2_644 2_634
O12 Ag12 Ag6 49.4(4) 2_644 2_634
O5 Ag12 Ag6 106.8(4) 1_544 2_634
O22 Ag12 Ag6 46.8(4) 2_644 2_634
Ag7 Ag12 Ag6 132.93(11) 1_544 2_634
O41 Ag12 U4 95.6(11) 2_644 .
O12 Ag12 U4 112.4(5) 2_644 .
O5 Ag12 U4 41.6(4) 1_544 .
O22 Ag12 U4 145.0(4) 2_644 .
Ag7 Ag12 U4 83.70(9) 1_544 .
Ag6 Ag12 U4 112.06(12) 2_634 .
As4 O1 U3 131.3(10) . .
As4 O1 Ag2 109.4(9) . .
U3 O1 Ag2 113.9(7) . .
As3 O2 Ag8 115.5(8) . 1_566
As3 O2 U2 127.3(9) . .
Ag8 O2 U2 108.1(6) 1_566 .
As1 O3 As3 127.5(9) . .
As1 O3 Ag5 113.1(7) . .
As3 O3 Ag5 119.5(8) . .
As3 O4 Ag9 123.7(9) . 2_645
As3 O4 Ag3 123.2(10) . 2_645
Ag9 O4 Ag3 92.5(6) 2_645 2_645
As3 O4 Ag7 113.9(8) . 1_545
Ag9 O4 Ag7 82.0(6) 2_645 1_545
Ag3 O4 Ag7 113.2(7) 2_645 1_545
As6 O5 U4 138.7(11) . 1_566
As6 O5 Ag12 118.3(9) . 1_566
U4 O5 Ag12 93.2(7) 1_566 1_566
As7 O6 Ag4 117.5(8) . 2_744
As7 O6 Ag8 105.3(8) . .
Ag4 O6 Ag8 87.6(6) 2_744 .
As7 O6 U2 131.4(9) . 1_544
Ag4 O6 U2 99.4(6) 2_744 1_544
Ag8 O6 U2 106.9(6) . 1_544
As2 O7 U3 125.7(8) . .
As6 O8 Ag11 130.0(10) . 2_755
As6 O8 Ag1 110.5(8) . 1_565
Ag11 O8 Ag1 93.0(6) 2_755 1_565
As6 O8 Ag5 119.7(8) . 1_565
Ag11 O8 Ag5 97.3(6) 2_755 1_565
Ag1 O8 Ag5 100.0(6) 1_565 1_565
As7 O10 U4 134.2(10) . .
As7 O10 Ag3 96.5(7) . .
U4 O10 Ag3 121.3(7) . .
As2 O11 U1 134.2(9) . .
As5 O12 Ag12 121.6(11) . 2_644
As5 O12 Ag3 126.0(11) . 2_644
Ag12 O12 Ag3 97.6(7) 2_644 2_644
As5 O12 Ag6 113.3(9) . 1_565
Ag12 O12 Ag6 84.3(6) 2_644 1_565
Ag3 O12 Ag6 105.5(8) 2_644 1_565
As1 O13 Ag7 110.6(9) . 1_545
As1 O13 Ag2 118.6(9) . 2_645
Ag7 O13 Ag2 112.0(6) 1_545 2_645
As1 O13 Ag9 120.0(8) . 2_645
Ag7 O13 Ag9 79.8(5) 1_545 2_645
Ag2 O13 Ag9 109.4(7) 2_645 2_645
As4 O14 U2 139.0(9) . 1_544
As4 O14 Ag9 112.4(7) . .
U2 O14 Ag9 94.5(6) 1_544 .
As8 O15 U2 131.0(10) . 1_544
As8 O15 Ag3 101.3(8) . .
U2 O15 Ag3 121.4(6) 1_544 .
As1 O16 U1 127.0(8) . .
As1 O16 Ag8 113.3(8) . 1_566
U1 O16 Ag8 117.4(5) . 1_566
As1 O16 Ag10 111.1(7) . 2_745
U1 O16 Ag10 89.1(5) . 2_745
Ag8 O16 Ag10 83.7(5) 1_566 2_745
As6 O17 U3 133.8(9) . 1_565
As6 O17 Ag7 102.1(8) . .
U3 O17 Ag7 123.9(8) 1_565 .
As1 O18 U3 129.7(8) . .
As1 O18 Ag1 141.7(8) . 2_745
U3 O18 Ag1 88.1(5) . 2_745
As4 O19 Ag10 109.4(9) . .
As4 O19 Ag1 112.3(8) . .
Ag10 O19 Ag1 85.5(7) . .
As4 O19 Ag5 121.1(10) . 2_745
Ag10 O19 Ag5 126.3(8) . 2_745
Ag1 O19 Ag5 91.2(5) . 2_745
U1 O20 Ag1 123.5(9) . 1_565
As5 O21 As2 127.4(10) . .
As2 O22 Ag6 112.0(8) . 1_565
As2 O22 Ag2 121.6(9) . 2_645
Ag6 O22 Ag2 108.8(6) 1_565 2_645
As2 O22 Ag12 114.5(8) . 2_644
Ag6 O22 Ag12 83.6(6) 1_565 2_644
Ag2 O22 Ag12 109.8(6) 2_645 2_644
As7 O23 U1 135.9(11) . 1_544
As5 O24 Ag11 114.7(8) . .
As5 O24 U4 120.5(9) . .
Ag11 O24 U4 117.0(6) . .
As5 O27 Ag8 117.7(9) . 2_744
As5 O27 U2 128.4(9) . 1_554
Ag8 O27 U2 113.9(7) 2_744 1_554
As3 O28 Ag4 130.6(9) . 1_556
As3 O28 U4 128.3(10) . 1_556
Ag4 O28 U4 99.5(8) 1_556 1_556
As4 O29 U1 136.9(9) . 1_545
As4 O29 Ag6 97.7(8) . .
U1 O29 Ag6 125.0(7) 1_545 .
As6 O30 U1 135.8(10) . .
As6 O30 Ag2 110.7(9) . 1_565
U1 O30 Ag2 112.1(6) . 1_565
U1 O31 Ag6 125.4(7) . 2_645
As7 O32 Ag9 145.4(11) . 2_634
As7 O32 Ag6 115.1(9) . 2_634
Ag9 O32 Ag6 93.1(6) 2_634 2_634
U3 O33 Ag7 113.6(8) . 2_655
U4 O34 Ag11 139.8(11) . 2_744
O40 O36 O37 116(3) . .
O40 O36 As8 63(3) . .
O37 O36 As8 62.4(18) . .
O40 O36 U4 162(3) . .
O37 O36 U4 68.9(19) . .
As8 O36 U4 129(2) . .
O40 O36 Ag4 76(2) . 2_744
O37 O36 Ag4 161(2) . 2_744
As8 O36 Ag4 116.6(18) . 2_744
U4 O36 Ag4 104.6(14) . 2_744
O36 O37 O41 126(3) . .
O36 O37 As8 63.9(19) . .
O41 O37 As8 62.1(19) . .
O36 O37 U4 72.6(19) . .
O41 O37 U4 160(2) . .
As8 O37 U4 134.3(15) . .
O39 O38 As8 76(2) . .
O39 O38 O40 132(4) . .
As8 O38 O40 63(2) . .
O39 O38 U3 64.5(18) . .
As8 O38 U3 139.8(19) . .
O40 O38 U3 146(2) . .
O38 O39 As8 57.2(19) . .
O38 O39 O41 115(3) . .
As8 O39 O41 59.1(16) . .
O38 O39 U3 84(2) . .
As8 O39 U3 140.7(17) . .
O41 O39 U3 153.6(19) . .
O38 O39 Ag7 157(2) . 2_655
As8 O39 Ag7 115.1(15) . 2_655
O41 O39 Ag7 67.7(17) . 2_655
U3 O39 Ag7 102.8(12) . 2_655
O36 O40 As8 65(3) . .
O36 O40 O38 114(4) . .
As8 O40 O38 52(2) . .
O36 O40 Ag11 92(3) . .
As8 O40 Ag11 123(3) . .
O38 O40 Ag11 109(3) . .
O36 O40 Ag5 165(3) . 2_745
As8 O40 Ag5 121(3) . 2_745
O38 O40 Ag5 76(3) . 2_745
Ag11 O40 Ag5 96(2) . 2_745
O36 O40 Ag4 70(2) . 2_744
As8 O40 Ag4 114(3) . 2_744
O38 O40 Ag4 149(3) . 2_744
Ag11 O40 Ag4 102(2) . 2_744
Ag5 O40 Ag4 95.6(19) 2_745 2_744
O37 O41 As8 60.5(17) . .
O37 O41 O39 111(3) . .
As8 O41 O39 58.9(17) . .
O37 O41 Ag12 94(2) . 2_644
As8 O41 Ag12 143(2) . 2_644
O39 O41 Ag12 116(2) . 2_644
O37 O41 Ag7 174(2) . 2_655
As8 O41 Ag7 116(2) . 2_655
O39 O41 Ag7 69.3(17) . 2_655
Ag12 O41 Ag7 91.1(14) 2_644 2_655

loop_
_geom_bond_atom_site_label_1
_geom_bond_atom_site_label_2
_geom_bond_distance
_geom_bond_site_symmetry_2
U1 O31 1.763(16) .
U1 O20 1.841(17) .
U1 O23 2.317(19) 1_566
U1 O30 2.325(16) .
U1 O29 2.359(19) 1_565
U1 O11 2.401(14) .
U1 O16 2.477(16) .
U1 Ag10 3.490(3) 2_745
U1 Ag10 3.738(4) 1_565
U2 O26 1.734(15) .
U2 O25 1.785(19) .
U2 O15 2.313(16) 1_566
U2 O14 2.359(16) 1_566
U2 O27 2.429(18) 1_556
U2 O2 2.429(15) .
U2 O6 2.472(18) 1_566
U2 Ag9 3.590(3) 1_566
U2 Ag4 3.705(4) 2_755
U3 O9 1.71(2) .
U3 O33 1.77(2) .
U3 O39 2.23(3) .
U3 O17 2.364(18) 1_545
U3 O1 2.374(16) .
U3 O18 2.394(14) .
U3 O38 2.46(3) .
U3 O7 2.466(17) .
U3 Ag1 3.467(3) 2_745
U3 Ag7 3.639(4) 2_655
U4 O35 1.78(2) .
U4 O34 1.82(2) .
U4 O10 2.279(16) .
U4 O37 2.31(3) .
U4 O36 2.36(4) .
U4 O5 2.38(2) 1_544
U4 O28 2.384(18) 1_554
U4 O24 2.516(15) .
U4 Ag4 3.538(4) .
U4 Ag12 3.579(4) .
As1 O13 1.665(17) .
As1 O18 1.674(14) .
As1 O16 1.695(14) .
As1 O3 1.745(18) .
As2 O22 1.647(18) .
As2 O11 1.649(15) .
As2 O7 1.656(16) .
As2 O21 1.796(18) .
As3 O4 1.627(18) .
As3 O2 1.674(15) .
As3 O28 1.72(2) .
As3 O3 1.786(16) .
As4 O19 1.636(18) .
As4 O14 1.670(16) .
As4 O1 1.688(17) .
As4 O29 1.685(19) .
As5 O12 1.62(2) .
As5 O27 1.715(17) .
As5 O24 1.718(14) .
As5 O21 1.719(18) .
As6 O17 1.667(19) .
As6 O30 1.671(15) .
As6 O8 1.674(18) .
As6 O5 1.674(18) .
As7 O23 1.627(19) .
As7 O32 1.664(17) .
As7 O6 1.679(19) .
As7 O10 1.686(16) .
As8 O38 1.49(4) .
As8 O37 1.69(3) .
As8 O40 1.68(6) .
As8 O15 1.703(15) .
As8 O36 1.71(4) .
As8 O39 1.71(3) .
As8 O41 1.72(4) .
Ag1 O19 2.405(18) .
Ag1 O8 2.428(16) 1_545
Ag1 O20 2.534(17) 1_545
Ag1 O18 2.589(16) 2_745
Ag1 Ag10 3.214(4) .
Ag1 U3 3.467(3) 2_745
Ag2 O22 2.445(17) 2_645
Ag2 O1 2.463(19) .
Ag2 O13 2.468(19) 2_645
Ag2 O30 2.529(19) 1_545
Ag3 O4 2.413(18) 2_645
Ag3 O12 2.45(2) 2_644
Ag3 O10 2.531(18) .
Ag3 O15 2.548(19) .
Ag4 O28 2.25(2) 1_554
Ag4 O6 2.385(16) 2_744
Ag4 O36 2.49(4) 2_744
Ag4 O40 2.57(5) 2_744
Ag4 Ag8 3.328(5) 2_744
Ag4 U2 3.705(4) 2_755
Ag5 O8 2.472(16) 1_545
Ag5 O40 2.52(6) 2_745
Ag5 O3 2.511(16) .
Ag5 O19 2.518(18) 2_745
Ag6 O32 2.35(2) 2_634
Ag6 O22 2.430(18) 1_545
Ag6 O12 2.526(18) 1_545
Ag6 O29 2.575(17) .
Ag6 O31 2.580(16) 2_645
Ag6 Ag12 3.313(4) 2_634
Ag6 Ag9 3.357(4) .
Ag7 O41 2.40(4) 2_655
Ag7 O39 2.42(3) 2_655
Ag7 O13 2.428(17) 1_565
Ag7 O4 2.456(16) 1_565
Ag7 O17 2.471(16) .
Ag7 O33 2.55(2) 2_655
Ag7 Ag9 3.164(3) 2_655
Ag7 Ag12 3.216(4) 1_566
Ag7 U3 3.639(4) 2_655
Ag8 O27 2.197(18) 2_744
Ag8 O6 2.423(16) .
Ag8 O2 2.429(18) 1_544
Ag8 O16 2.492(16) 1_544
Ag8 Ag4 3.328(5) 2_744
Ag8 Ag10 3.330(4) 2_734
Ag9 O32 2.276(16) 2_634
Ag9 O4 2.365(19) 2_645
Ag9 O13 2.505(16) 2_645
Ag9 O14 2.529(17) .
Ag9 Ag7 3.164(3) 2_655
Ag9 U2 3.590(3) 1_544
Ag10 O19 2.329(18) .
Ag10 O16 2.500(16) 2_745
Ag10 Ag8 3.330(4) 2_734
Ag10 U1 3.490(3) 2_745
Ag10 U1 3.738(4) 1_545
Ag11 O8 2.270(19) 2_755
Ag11 O40 2.28(5) .
Ag11 O24 2.326(18) .
Ag11 O34 2.578(19) 2_744
Ag12 O41 2.10(4) 2_644
Ag12 O12 2.41(2) 2_644
Ag12 O5 2.541(19) 1_544
Ag12 O22 2.539(16) 2_644
Ag12 Ag7 3.216(4) 1_544
Ag12 Ag6 3.313(4) 2_634
O2 Ag8 2.429(18) 1_566
O4 Ag9 2.365(19) 2_645
O4 Ag3 2.413(18) 2_645
O4 Ag7 2.456(16) 1_545
O5 U4 2.38(2) 1_566
O5 Ag12 2.541(19) 1_566
O6 Ag4 2.385(16) 2_744
O6 U2 2.472(18) 1_544
O8 Ag11 2.270(19) 2_755
O8 Ag1 2.428(16) 1_565
O8 Ag5 2.472(16) 1_565
O12 Ag12 2.41(2) 2_644
O12 Ag3 2.45(2) 2_644
O12 Ag6 2.526(18) 1_565
O13 Ag7 2.428(17) 1_545
O13 Ag2 2.468(19) 2_645
O13 Ag9 2.505(16) 2_645
O14 U2 2.359(16) 1_544
O15 U2 2.313(16) 1_544
O16 Ag8 2.492(16) 1_566
O16 Ag10 2.500(16) 2_745
O17 U3 2.364(18) 1_565
O18 Ag1 2.589(16) 2_745
O19 Ag5 2.518(18) 2_745
O20 Ag1 2.534(17) 1_565
O22 Ag6 2.430(18) 1_565
O22 Ag2 2.445(17) 2_645
O22 Ag12 2.539(16) 2_644
O23 U1 2.316(19) 1_544
O27 Ag8 2.197(17) 2_744
O27 U2 2.429(18) 1_554
O28 Ag4 2.25(2) 1_556
O28 U4 2.384(18) 1_556
O29 U1 2.359(19) 1_545
O30 Ag2 2.529(19) 1_565
O31 Ag6 2.580(16) 2_645
O32 Ag9 2.276(16) 2_634
O32 Ag6 2.35(2) 2_634
O33 Ag7 2.55(2) 2_655
O34 Ag11 2.578(19) 2_744
O36 O40 1.51(7) .
O36 O37 1.54(5) .
O36 Ag4 2.49(4) 2_744
O37 O41 1.64(5) .
O38 O39 1.30(4) .
O38 O40 1.72(6) .
O39 O41 1.77(5) .
O39 Ag7 2.42(3) 2_655
O40 Ag5 2.52(6) 2_745
O40 Ag4 2.57(5) 2_744
O41 Ag12 2.10(4) 2_644
O41 Ag7 2.40(4) 2_655

_cod_duplicate_entry 7200608
